data_7020888
loop_
_publ_author_name
'Cheaib, Khaled'
'Martel, David'
'Cl\'ement, Nicolas'
'Eckes, Fabrice'
'Kouaho, St\'ephanie'
'Rogez, Guillaume'
'Dagorne, Samuel'
'Kurmoo, Mohamedally'
'Choua, Sylvie'
'Welter, Richard'

_publ_section_title
;
 Structural, magnetic and optical properties of an Fe(III) dimer bridged
 by the meridional planar divergent N,N'-bis(salicyl)hydrazide and its
 photo- and electro-chemistry in solution.
;
_journal_issue 5
_journal_name_full 'Dalton transactions (Cambridge, England : 2003)'
_journal_page_first 1406
_journal_page_last 1416
_journal_paper_doi 10.1039/c2dt32310a
_journal_volume 42
_journal_year 2013
_chemical_formula_moiety 'C14 H12 N2 O4'
_chemical_formula_sum 'C14 H12 N2 O4'
_chemical_formula_weight 272.26
_chemical_name_systematic
;
?
;
_space_group_IT_number 14
_symmetry_cell_setting monoclinic
_symmetry_space_group_name_Hall '-P 2yn'
_symmetry_space_group_name_H-M 'P 1 21/n 1'
_atom_sites_solution_hydrogens geom
_atom_sites_solution_primary direct
_atom_sites_solution_secondary difmap
_audit_creation_method SHELXL-97
_cell_angle_alpha 90.00(5)
_cell_angle_beta 104.58(5)
_cell_angle_gamma 90.00(5)
_cell_formula_units_Z 2
_cell_length_a 8.3000(10)
_cell_length_b 6.2890(10)
_cell_length_c 12.1960(10)
_cell_measurement_reflns_used 1375
_cell_measurement_temperature 173(2)
_cell_measurement_theta_max 27.485
_cell_measurement_theta_min 0.998
_cell_volume 616.11(19)
_computing_cell_refinement 'Denzo (Nonius B.V., 1998)'
_computing_data_collection 'Collect (Nonius B.V., 1998)'
_computing_data_reduction 'Denzo (Nonius B.V., 1998)'
_computing_molecular_graphics 'PLATON 98 (Spek, 1998)'
_computing_publication_material 'SHELXL-97 (Sheldrick, 1997)'
_computing_structure_refinement 'SHELXL-97 (Sheldrick, 1997)'
_computing_structure_solution 'SHELXS-97 (Sheldrick, 1997)'
_diffrn_ambient_temperature 173(2)
_diffrn_measured_fraction_theta_full 0.999
_diffrn_measured_fraction_theta_max 0.999
_diffrn_measurement_device_type KappaCCD
_diffrn_measurement_method '\p scans'
_diffrn_radiation_monochromator graphite
_diffrn_radiation_source 'fine-focus sealed tube'
_diffrn_radiation_type MoK\a
_diffrn_radiation_wavelength 0.71070
_diffrn_reflns_av_R_equivalents 0.0270
_diffrn_reflns_av_sigmaI/netI 0.0473
_diffrn_reflns_limit_h_max 10
_diffrn_reflns_limit_h_min -10
_diffrn_reflns_limit_k_max 7
_diffrn_reflns_limit_k_min -8
_diffrn_reflns_limit_l_max 15
_diffrn_reflns_limit_l_min -15
_diffrn_reflns_number 2453
_diffrn_reflns_theta_full 27.48
_diffrn_reflns_theta_max 27.48
_diffrn_reflns_theta_min 2.68
_exptl_absorpt_coefficient_mu 0.110
_exptl_absorpt_correction_type none
_exptl_crystal_colour colorless
_exptl_crystal_density_diffrn 1.468
_exptl_crystal_density_method 'not measured'
_exptl_crystal_description prism
_exptl_crystal_F_000 284
_exptl_crystal_size_max 0.15
_exptl_crystal_size_mid 0.11
_exptl_crystal_size_min 0.08
_refine_diff_density_max 0.205
_refine_diff_density_min -0.256
_refine_diff_density_rms 0.048
_refine_ls_extinction_coef 0.028(7)
_refine_ls_extinction_expression Fc^*^=kFc[1+0.001xFc^2^\l^3^/sin(2\q)]^-1/4^
_refine_ls_extinction_method SHELXL
_refine_ls_goodness_of_fit_ref 1.033
_refine_ls_hydrogen_treatment mixed
_refine_ls_matrix_type full
_refine_ls_number_parameters 100
_refine_ls_number_reflns 1416
_refine_ls_number_restraints 0
_refine_ls_restrained_S_all 1.033
_refine_ls_R_factor_all 0.0737
_refine_ls_R_factor_gt 0.0429
_refine_ls_shift/su_max 0.000
_refine_ls_shift/su_mean 0.000
_refine_ls_structure_factor_coef Fsqd
_refine_ls_weighting_details 'calc w=1/[\s^2^(Fo^2^)+(0.0646P)^2^+0.0000P] where P=(Fo^2^+2Fc^2^)/3'
_refine_ls_weighting_scheme calc
_refine_ls_wR_factor_gt 0.1048
_refine_ls_wR_factor_ref 0.1211
_reflns_number_gt 953
_reflns_number_total 1416
_reflns_threshold_expression >2sigma(I)
_cod_data_source_file c2dt32310a.txt
_cod_data_source_block ligand_H4L
_cod_original_sg_symbol_H-M 'P 21/n'
_cod_database_code 7020888

loop_
_symmetry_equiv_pos_as_xyz
'x, y, z'
'-x+1/2, y+1/2, -z+1/2'
'-x, -y, -z'
'x-1/2, -y-1/2, z-1/2'

loop_
_atom_site_label
_atom_site_type_symbol
_atom_site_fract_x
_atom_site_fract_y
_atom_site_fract_z
_atom_site_U_iso_or_equiv
_atom_site_adp_type
_atom_site_occupancy
_atom_site_symmetry_multiplicity
_atom_site_calc_flag
O1 O 0.26040(13) 0.15907(17) 0.57451(9) 0.0327(3) Uani 1 1 d
O2 O -0.11627(14) 0.32494(18) 0.29396(10) 0.0378(4) Uani 1 1 d
N1 N 0.00303(16) 0.0914(2) 0.46939(10) 0.0262(4) Uani 1 1 d
C1 C 0.01739(18) 0.4562(3) 0.32845(12) 0.0261(4) Uani 1 1 d
C2 C 0.03211(19) 0.6410(3) 0.26851(12) 0.0301(4) Uani 1 1 d
H2A H -0.0517 0.6757 0.2022 0.036 Uiso 1 1 calc
C3 C 0.1669(2) 0.7734(3) 0.30459(13) 0.0314(4) Uani 1 1 d
H3 H 0.1758 0.8986 0.2629 0.038 Uiso 1 1 calc
C4 C 0.2902(2) 0.7250(3) 0.40164(14) 0.0320(4) Uani 1 1 d
H4 H 0.3833 0.8166 0.4264 0.038 Uiso 1 1 calc
C5 C 0.27638(18) 0.5431(3) 0.46168(12) 0.0281(4) Uani 1 1 d
H5 H 0.3604 0.5108 0.5283 0.034 Uiso 1 1 calc
C6 C 0.14090(17) 0.4049(2) 0.42642(11) 0.0233(4) Uani 1 1 d
C7 C 0.14022(18) 0.2110(2) 0.49578(12) 0.0247(4) Uani 1 1 d
H1 H -0.167(3) 0.342(3) 0.218(2) 0.066(7) Uiso 1 1 d
H2 H -0.091(2) 0.117(3) 0.4054(15) 0.050(6) Uiso 1 1 d

loop_
_atom_site_aniso_label
_atom_site_aniso_U_11
_atom_site_aniso_U_22
_atom_site_aniso_U_33
_atom_site_aniso_U_23
_atom_site_aniso_U_13
_atom_site_aniso_U_12
O1 0.0289(6) 0.0379(7) 0.0261(6) 0.0038(5) -0.0025(5) 0.0017(5)
O2 0.0324(7) 0.0448(8) 0.0288(7) 0.0106(5) -0.0065(5) -0.0130(5)
N1 0.0259(7) 0.0254(8) 0.0254(7) 0.0063(5) 0.0033(6) -0.0002(6)
C1 0.0227(8) 0.0303(9) 0.0245(8) -0.0011(6) 0.0042(6) -0.0016(7)
C2 0.0296(9) 0.0330(10) 0.0272(8) 0.0062(7) 0.0063(6) 0.0028(7)
C3 0.0375(10) 0.0262(9) 0.0340(9) 0.0032(7) 0.0155(7) 0.0000(7)
C4 0.0302(9) 0.0292(9) 0.0384(9) -0.0047(7) 0.0121(7) -0.0053(7)
C5 0.0255(8) 0.0317(9) 0.0267(8) -0.0041(7) 0.0056(6) -0.0002(7)
C6 0.0234(8) 0.0245(9) 0.0231(8) -0.0013(6) 0.0077(6) 0.0008(6)
C7 0.0243(8) 0.0278(9) 0.0216(8) -0.0026(6) 0.0052(6) 0.0021(7)

loop_
_atom_type_symbol
_atom_type_description
_atom_type_scat_dispersion_real
_atom_type_scat_dispersion_imag
_atom_type_scat_source
C C 0.0033 0.0016 'International Tables Vol C Tables 4.2.6.8 and 6.1.1.4'
H H 0.0000 0.0000 'International Tables Vol C Tables 4.2.6.8 and 6.1.1.4'
N N 0.0061 0.0033 'International Tables Vol C Tables 4.2.6.8 and 6.1.1.4'
O O 0.0106 0.0060 'International Tables Vol C Tables 4.2.6.8 and 6.1.1.4'

loop_
_geom_angle_atom_site_label_1
_geom_angle_atom_site_label_2
_geom_angle_atom_site_label_3
_geom_angle
_geom_angle_site_symmetry_1
_geom_angle_site_symmetry_3
C1 O2 H1 111.9(13) . .
C7 N1 N1 118.98(15) . 3_556
C7 N1 H2 124.5(11) . .
N1 N1 H2 116.3(11) 3_556 .
O2 C1 C2 121.02(13) . .
O2 C1 C6 119.19(14) . .
C2 C1 C6 119.79(14) . .
C3 C2 C1 120.56(14) . .
C3 C2 H2A 119.7 . .
C1 C2 H2A 119.7 . .
C2 C3 C4 120.34(15) . .
C2 C3 H3 119.8 . .
C4 C3 H3 119.8 . .
C5 C4 C3 119.51(15) . .
C5 C4 H4 120.2 . .
C3 C4 H4 120.2 . .
C4 C5 C6 121.31(14) . .
C4 C5 H5 119.3 . .
C6 C5 H5 119.3 . .
C5 C6 C1 118.49(14) . .
C5 C6 C7 116.91(13) . .
C1 C6 C7 124.59(14) . .
O1 C7 N1 120.60(14) . .
O1 C7 C6 122.61(14) . .
N1 C7 C6 116.79(12) . .

loop_
_geom_bond_atom_site_label_1
_geom_bond_atom_site_label_2
_geom_bond_distance
_geom_bond_site_symmetry_2
O1 C7 1.2415(18) .
O2 C1 1.3617(19) .
O2 H1 0.92(2) .
N1 C7 1.335(2) .
N1 N1 1.378(2) 3_556
N1 H2 0.969(18) .
C1 C2 1.395(2) .
C1 C6 1.402(2) .
C2 C3 1.375(2) .
C2 H2A 0.9500 .
C3 C4 1.390(2) .
C3 H3 0.9500 .
C4 C5 1.379(2) .
C4 H4 0.9500 .
C5 C6 1.401(2) .
C5 H5 0.9500 .
C6 C7 1.485(2) .

loop_
_geom_torsion_atom_site_label_1
_geom_torsion_atom_site_label_2
_geom_torsion_atom_site_label_3
_geom_torsion_atom_site_label_4
_geom_torsion
_geom_torsion_site_symmetry_1
O2 C1 C2 C3 179.47(14) .
C6 C1 C2 C3 0.1(2) .
C1 C2 C3 C4 -0.2(3) .
C2 C3 C4 C5 0.0(3) .
C3 C4 C5 C6 0.4(2) .
C4 C5 C6 C1 -0.6(2) .
C4 C5 C6 C7 178.63(13) .
O2 C1 C6 C5 -179.10(13) .
C2 C1 C6 C5 0.3(2) .
O2 C1 C6 C7 1.8(2) .
C2 C1 C6 C7 -178.82(14) .
N1 N1 C7 O1 -0.3(3) 3_556
N1 N1 C7 C6 179.38(15) 3_556
C5 C6 C7 O1 -7.3(2) .
C1 C6 C7 O1 171.80(15) .
C5 C6 C7 N1 173.02(14) .
C1 C6 C7 N1 -7.8(2) .
